data_7055630
loop_
_publ_author_name
'Garcia, Camila Vargas'
'Parrilha, Gabrieli Lessa'
'Rodrigues, Bernardo Lages'
'Teixeira, Sarah Fernandes'
'de Azevedo, Ricardo Alexandre'
'Ferreira, Adilson Kleber'
'Beraldo, Heloisa'

_publ_section_title
;
 Tricarbonylrhenium(i) complexes with 2-acetylpyridine-derived hydrazones
 are cytotoxic to NCI-H460 human large cell lung cancer
;
_journal_issue 9
_journal_name_full 'New J. Chem.'
_journal_page_first 7379
_journal_paper_doi 10.1039/C6NJ00050A
_journal_volume 40
_journal_year 2016
_chemical_formula_sum 'C19 H18 Cl N4 O7 Re S'
_chemical_formula_weight 668.08
_space_group_crystal_system triclinic
_space_group_IT_number 2
_space_group_name_Hall '-P 1'
_space_group_name_H-M_alt 'P -1'
_symmetry_space_group_name_Hall '-P 1'
_symmetry_space_group_name_H-M 'P -1'
_atom_sites_solution_hydrogens geom
_atom_sites_solution_primary direct
_atom_sites_solution_secondary difmap
_audit_creation_method SHELXL-2014/7
_audit_update_record
;
2016-05-09 deposited with the CCDC.
2016-06-15 downloaded from the CCDC.
;
_cell_angle_alpha 112.409(4)
_cell_angle_beta 96.989(4)
_cell_angle_gamma 93.490(4)
_cell_formula_units_Z 2
_cell_length_a 8.8972(5)
_cell_length_b 11.1200(6)
_cell_length_c 12.9995(6)
_cell_measurement_reflns_used 4148
_cell_measurement_temperature 293(2)
_cell_measurement_theta_max 29.4839
_cell_measurement_theta_min 1.9906
_cell_volume 1172.08(11)
_computing_cell_refinement
;
CrysAlisPro, Agilent Technologies,
Version 1.171.35.21 (release 20-01-2012 CrysAlis171 .NET)
(compiled Jan 23 2012,18:06:46)
;
_computing_data_collection
;
CrysAlisPro, Agilent Technologies,
Version 1.171.35.21 (release 20-01-2012 CrysAlis171 .NET)
(compiled Jan 23 2012,18:06:46)
;
_computing_data_reduction
;
CrysAlisPro, Agilent Technologies,
Version 1.171.35.21 (release 20-01-2012 CrysAlis171 .NET)
(compiled Jan 23 2012,18:06:46)
;
_computing_molecular_graphics
;
ORTEP-3 for windows, version 2.02 (Farrugia, 1997)
;
_computing_publication_material 'SHELXL-2014/7 (Sheldrick, 2014)'
_computing_structure_refinement 'SHELXL-2014/7 (Sheldrick, 2014)'
_computing_structure_solution 'SHELXS-97 (Sheldrick, 2008)'
_diffrn_ambient_temperature 293(2)
_diffrn_detector_area_resol_mean 10.4186
_diffrn_measured_fraction_theta_full 1.000
_diffrn_measured_fraction_theta_max 0.829
_diffrn_measurement_device_type 'Xcalibur, Atlas, Gemini ultra'
_diffrn_measurement_method '\w scans'
_diffrn_radiation_monochromator graphite
_diffrn_radiation_type MoK\a
_diffrn_radiation_wavelength 0.71073
_diffrn_reflns_av_R_equivalents 0.0405
_diffrn_reflns_av_unetI/netI 0.0533
_diffrn_reflns_Laue_measured_fraction_full 1.000
_diffrn_reflns_Laue_measured_fraction_max 0.829
_diffrn_reflns_limit_h_max 10
_diffrn_reflns_limit_h_min -11
_diffrn_reflns_limit_k_max 15
_diffrn_reflns_limit_k_min -11
_diffrn_reflns_limit_l_max 17
_diffrn_reflns_limit_l_min -17
_diffrn_reflns_number 8702
_diffrn_reflns_point_group_measured_fraction_full 1.000
_diffrn_reflns_point_group_measured_fraction_max 0.829
_diffrn_reflns_theta_full 25.242
_diffrn_reflns_theta_max 29.549
_diffrn_reflns_theta_min 1.995
_diffrn_source 'Enhance (Mo) X-ray Source'
_exptl_absorpt_coefficient_mu 5.434
_exptl_absorpt_correction_T_max 1.00000
_exptl_absorpt_correction_T_min 0.66861
_exptl_absorpt_correction_type multi-scan
_exptl_absorpt_process_details
;
CrysAlisPro, Agilent Technologies,
Version 1.171.35.21 (release 20-01-2012 CrysAlis171 .NET)
(compiled Jan 23 2012,18:06:46)
Empirical absorption correction using spherical harmonics,
 implemented in SCALE3 ABSPACK scaling algorithm.
;
_exptl_crystal_colour orange
_exptl_crystal_density_diffrn 1.893
_exptl_crystal_description prism
_exptl_crystal_F_000 648
_exptl_crystal_size_max 0.10
_exptl_crystal_size_mid 0.05
_exptl_crystal_size_min 0.02
_refine_diff_density_max 0.662
_refine_diff_density_min -0.884
_refine_diff_density_rms 0.142
_refine_ls_extinction_method none
_refine_ls_goodness_of_fit_ref 1.089
_refine_ls_hydrogen_treatment constr
_refine_ls_matrix_type full
_refine_ls_number_parameters 300
_refine_ls_number_reflns 5446
_refine_ls_number_restraints 0
_refine_ls_restrained_S_all 1.089
_refine_ls_R_factor_all 0.0395
_refine_ls_R_factor_gt 0.0300
_refine_ls_shift/su_max 0.001
_refine_ls_shift/su_mean 0.000
_refine_ls_structure_factor_coef Fsqd
_refine_ls_weighting_details 'w=1/[\s^2^(Fo^2^)+(0.0283P)^2^] where P=(Fo^2^+2Fc^2^)/3'
_refine_ls_weighting_scheme calc
_refine_ls_wR_factor_gt 0.0676
_refine_ls_wR_factor_ref 0.0720
_reflns_number_gt 4833
_reflns_number_total 5446
_reflns_threshold_expression 'I > 2\s(I)'
_cod_data_source_file c6nj00050a2.cif
_cod_data_source_block RepNO2
_cod_depositor_comments 'Adding full bibliography for 7055630--7055632.cif.'
_cod_database_code 7055630
_shelx_shelxl_version_number 2014/7
_shelx_space_group_comment
;
The symmetry employed for this shelxl refinement is uniquely defined
by the following loop, which should always be used as a source of
symmetry information in preference to the above space-group names.
They are only intended as comments.
;

loop_
_space_group_symop_operation_xyz
'x, y, z'
'-x, -y, -z'

loop_
_atom_site_label
_atom_site_type_symbol
_atom_site_fract_x
_atom_site_fract_y
_atom_site_fract_z
_atom_site_U_iso_or_equiv
_atom_site_adp_type
_atom_site_occupancy
_atom_site_site_symmetry_order
_atom_site_calc_flag
_atom_site_refinement_flags_posn
_atom_site_refinement_flags_adp
Re1 Re 0.39784(2) 0.08359(2) 0.24422(2) 0.03380(7) Uani 1 1 d . .
Cl1 Cl 0.16827(14) -0.01570(11) 0.28757(10) 0.0452(3) Uani 1 1 d . .
S1 S 0.05616(15) 0.29866(12) 0.64889(11) 0.0508(3) Uani 1 1 d . .
O1 O 0.6122(4) 0.3282(3) 0.4575(3) 0.0463(8) Uani 1 1 d . .
O2 O 0.6588(6) 0.6129(5) 1.0499(3) 0.0881(15) Uani 1 1 d . .
O3 O 0.7948(6) 0.4556(5) 1.0184(4) 0.107(2) Uani 1 1 d . .
O18 O 0.5991(5) 0.0226(4) 0.4226(3) 0.0675(11) Uani 1 1 d . .
O17 O 0.4504(6) -0.1747(4) 0.0617(4) 0.0879(15) Uani 1 1 d . .
O16 O 0.6882(5) 0.2063(4) 0.2026(4) 0.0737(11) Uani 1 1 d . .
O21 O 0.1506(4) 0.3894(3) 0.6148(3) 0.0561(9) Uani 1 1 d . .
N1 N 0.2393(4) 0.1403(4) 0.1364(3) 0.0389(8) Uani 1 1 d . .
N2 N 0.3166(4) 0.2650(3) 0.3531(3) 0.0334(8) Uani 1 1 d . .
N3 N 0.3594(4) 0.3234(3) 0.4705(3) 0.0349(8) Uani 1 1 d . .
N4 N 0.7047(6) 0.5158(5) 0.9869(3) 0.0602(12) Uani 1 1 d . .
C2 C 0.1583(5) 0.2402(4) 0.1874(4) 0.0393(10) Uani 1 1 d . .
C3 C 0.0453(6) 0.2768(5) 0.1254(5) 0.0576(14) Uani 1 1 d . .
H3 H -0.0131 0.3423 0.1613 0.069 Uiso 1 1 calc R U
C4 C 0.0212(7) 0.2145(6) 0.0100(5) 0.0727(19) Uani 1 1 d . .
H4 H -0.0518 0.2398 -0.0329 0.087 Uiso 1 1 calc R U
C5 C 0.1032(7) 0.1166(6) -0.0413(5) 0.0676(17) Uani 1 1 d . .
H5 H 0.0861 0.0733 -0.1193 0.081 Uiso 1 1 calc R U
C6 C 0.2125(6) 0.0815(5) 0.0235(4) 0.0513(13) Uani 1 1 d . .
H6 H 0.2697 0.0148 -0.0123 0.062 Uiso 1 1 calc R U
C7 C 0.2014(5) 0.3068(4) 0.3111(4) 0.0378(10) Uani 1 1 d . .
C8 C 0.5094(5) 0.3433(4) 0.5137(4) 0.0349(9) Uani 1 1 d . .
C9 C 0.5449(5) 0.3863(4) 0.6397(3) 0.0341(9) Uani 1 1 d . .
C10 C 0.4957(5) 0.4976(4) 0.7140(4) 0.0398(10) Uani 1 1 d . .
H10 H 0.4286 0.5438 0.6873 0.048 Uiso 1 1 calc R U
C11 C 0.5474(6) 0.5398(4) 0.8290(4) 0.0443(11) Uani 1 1 d . .
H11 H 0.5160 0.6146 0.8803 0.053 Uiso 1 1 calc R U
C12 C 0.6460(6) 0.4680(4) 0.8647(4) 0.0428(11) Uani 1 1 d . .
C13 C 0.6911(6) 0.3548(5) 0.7939(4) 0.0479(12) Uani 1 1 d . .
H13 H 0.7545 0.3070 0.8217 0.057 Uiso 1 1 calc R U
C14 C 0.6400(6) 0.3130(4) 0.6797(4) 0.0455(11) Uani 1 1 d . .
H14 H 0.6689 0.2362 0.6295 0.055 Uiso 1 1 calc R U
C15 C 0.1171(6) 0.4150(5) 0.3749(5) 0.0557(14) Uani 1 1 d . .
H15A H 0.0368 0.4265 0.3241 0.083 Uiso 1 1 calc R U
H15B H 0.0741 0.3942 0.4312 0.083 Uiso 1 1 calc R U
H15C H 0.1857 0.4945 0.4106 0.083 Uiso 1 1 calc R U
C18 C 0.5234(5) 0.0444(4) 0.3550(4) 0.0427(11) Uani 1 1 d . .
C16 C 0.5757(6) 0.1635(5) 0.2179(4) 0.0454(11) Uani 1 1 d . .
C17 C 0.4317(6) -0.0778(5) 0.1324(4) 0.0512(12) Uani 1 1 d . .
C21 C -0.0513(7) 0.1799(5) 0.5223(5) 0.0647(15) Uani 1 1 d . .
H21B H -0.1244 0.2213 0.4906 0.097 Uiso 1 1 calc R U
H21C H -0.1035 0.1127 0.5387 0.097 Uiso 1 1 calc R U
H21A H 0.0161 0.1416 0.4694 0.097 Uiso 1 1 calc R U
C22 C 0.1833(7) 0.1958(6) 0.6797(6) 0.0754(18) Uani 1 1 d . .
H22A H 0.2366 0.1571 0.6173 0.113 Uiso 1 1 calc R U
H22C H 0.1267 0.1280 0.6927 0.113 Uiso 1 1 calc R U
H22B H 0.2553 0.2467 0.7459 0.113 Uiso 1 1 calc R U
HN2 H 0.2901 0.3319 0.5198 0.050 Uiso 1 1 d . U

loop_
_atom_site_aniso_label
_atom_site_aniso_U_11
_atom_site_aniso_U_22
_atom_site_aniso_U_33
_atom_site_aniso_U_23
_atom_site_aniso_U_13
_atom_site_aniso_U_12
Re1 0.03425(11) 0.03398(10) 0.03147(10) 0.01024(8) 0.00489(7) 0.00939(7)
Cl1 0.0444(7) 0.0474(6) 0.0452(6) 0.0209(5) 0.0048(5) 0.0013(5)
S1 0.0443(7) 0.0489(7) 0.0572(7) 0.0139(6) 0.0215(6) 0.0107(6)
O1 0.0344(18) 0.059(2) 0.0422(17) 0.0156(16) 0.0070(14) 0.0030(15)
O2 0.122(4) 0.086(3) 0.039(2) 0.007(2) 0.006(2) 0.015(3)
O3 0.130(5) 0.125(4) 0.056(3) 0.028(3) -0.018(3) 0.052(4)
O18 0.066(3) 0.073(2) 0.069(2) 0.036(2) -0.006(2) 0.026(2)
O17 0.122(4) 0.056(2) 0.067(3) -0.003(2) 0.025(3) 0.028(3)
O16 0.062(3) 0.079(3) 0.080(3) 0.026(2) 0.029(2) 0.002(2)
O21 0.048(2) 0.0447(18) 0.077(2) 0.0199(18) 0.0250(18) 0.0117(16)
N1 0.040(2) 0.043(2) 0.0325(18) 0.0161(17) 0.0005(16) -0.0012(17)
N2 0.034(2) 0.0340(18) 0.0297(17) 0.0106(15) -0.0007(14) 0.0083(15)
N3 0.035(2) 0.0356(18) 0.0309(17) 0.0090(16) 0.0044(15) 0.0075(15)
N4 0.071(3) 0.071(3) 0.035(2) 0.018(2) 0.006(2) 0.002(3)
C2 0.033(2) 0.042(2) 0.046(2) 0.023(2) -0.0017(19) 0.0016(19)
C3 0.049(3) 0.062(3) 0.064(3) 0.031(3) -0.007(3) 0.008(3)
C4 0.065(4) 0.093(5) 0.069(4) 0.052(4) -0.023(3) 0.000(4)
C5 0.067(4) 0.088(4) 0.049(3) 0.037(3) -0.012(3) -0.008(3)
C6 0.057(3) 0.060(3) 0.034(2) 0.019(2) 0.001(2) 0.000(3)
C7 0.036(2) 0.034(2) 0.046(2) 0.018(2) 0.0018(19) 0.0080(18)
C8 0.037(2) 0.029(2) 0.037(2) 0.0100(19) 0.0054(19) 0.0069(18)
C9 0.029(2) 0.038(2) 0.036(2) 0.0156(19) 0.0046(17) 0.0036(18)
C10 0.043(3) 0.033(2) 0.041(2) 0.011(2) 0.005(2) 0.0106(19)
C11 0.054(3) 0.034(2) 0.037(2) 0.004(2) 0.009(2) 0.007(2)
C12 0.044(3) 0.047(3) 0.033(2) 0.014(2) 0.001(2) -0.001(2)
C13 0.049(3) 0.056(3) 0.042(2) 0.022(2) 0.003(2) 0.017(2)
C14 0.048(3) 0.043(2) 0.043(2) 0.013(2) 0.009(2) 0.017(2)
C15 0.054(3) 0.045(3) 0.065(3) 0.017(3) 0.004(3) 0.023(2)
C18 0.044(3) 0.039(2) 0.043(2) 0.012(2) 0.008(2) 0.016(2)
C16 0.042(3) 0.048(3) 0.043(2) 0.012(2) 0.011(2) 0.011(2)
C17 0.060(3) 0.048(3) 0.046(3) 0.016(3) 0.012(2) 0.014(2)
C21 0.055(4) 0.065(3) 0.066(4) 0.020(3) 0.004(3) -0.002(3)
C22 0.072(4) 0.073(4) 0.093(5) 0.049(4) 0.005(4) 0.012(3)

loop_
_atom_type_symbol
_atom_type_description
_atom_type_scat_dispersion_real
_atom_type_scat_dispersion_imag
_atom_type_scat_source
C C 0.0033 0.0016 'International Tables Vol C Tables 4.2.6.8 and 6.1.1.4'
H H 0.0000 0.0000 'International Tables Vol C Tables 4.2.6.8 and 6.1.1.4'
N N 0.0061 0.0033 'International Tables Vol C Tables 4.2.6.8 and 6.1.1.4'
O O 0.0106 0.0060 'International Tables Vol C Tables 4.2.6.8 and 6.1.1.4'
Cl Cl 0.1484 0.1585 'International Tables Vol C Tables 4.2.6.8 and 6.1.1.4'
Re Re -1.0185 7.2310 'International Tables Vol C Tables 4.2.6.8 and 6.1.1.4'
S S 0.1246 0.1234 'International Tables Vol C Tables 4.2.6.8 and 6.1.1.4'

loop_
_geom_angle_atom_site_label_1
_geom_angle_atom_site_label_2
_geom_angle_atom_site_label_3
_geom_angle
C16 Re1 C17 88.6(2)
C16 Re1 C18 88.5(2)
C17 Re1 C18 89.30(19)
C16 Re1 N1 95.75(17)
C17 Re1 N1 96.91(17)
C18 Re1 N1 172.55(16)
C16 Re1 N2 97.01(17)
C17 Re1 N2 169.06(17)
C18 Re1 N2 100.18(15)
N1 Re1 N2 73.26(13)
C16 Re1 Cl1 177.53(14)
C17 Re1 Cl1 93.19(17)
C18 Re1 Cl1 89.85(16)
N1 Re1 Cl1 85.70(10)
N2 Re1 Cl1 81.47(10)
O21 S1 C22 105.7(3)
O21 S1 C21 106.4(3)
C22 S1 C21 98.2(3)
C6 N1 C2 118.2(4)
C6 N1 Re1 124.6(3)
C2 N1 Re1 117.1(3)
C7 N2 N3 116.5(3)
C7 N2 Re1 118.2(3)
N3 N2 Re1 123.9(2)
C8 N3 N2 118.6(4)
C8 N3 HN2 117.4(3)
N2 N3 HN2 122.5(4)
O3 N4 O2 123.4(5)
O3 N4 C12 118.4(5)
O2 N4 C12 118.2(5)
N1 C2 C3 121.2(4)
N1 C2 C7 115.4(3)
C3 C2 C7 123.5(4)
C4 C3 C2 118.9(5)
C4 C3 H3 120.6
C2 C3 H3 120.6
C5 C4 C3 120.1(5)
C5 C4 H4 119.9
C3 C4 H4 119.9
C4 C5 C6 119.2(5)
C4 C5 H5 120.4
C6 C5 H5 120.4
N1 C6 C5 122.3(5)
N1 C6 H6 118.9
C5 C6 H6 118.9
N2 C7 C2 114.5(4)
N2 C7 C15 126.0(4)
C2 C7 C15 119.4(4)
O1 C8 N3 124.2(4)
O1 C8 C9 120.4(4)
N3 C8 C9 115.5(4)
C10 C9 C14 120.5(4)
C10 C9 C8 122.7(4)
C14 C9 C8 116.7(4)
C9 C10 C11 119.5(4)
C9 C10 H10 120.2
C11 C10 H10 120.2
C12 C11 C10 118.3(4)
C12 C11 H11 120.9
C10 C11 H11 120.9
C13 C12 C11 123.4(4)
C13 C12 N4 118.5(4)
C11 C12 N4 118.1(4)
C12 C13 C14 118.2(4)
C12 C13 H13 120.9
C14 C13 H13 120.9
C13 C14 C9 120.0(4)
C13 C14 H14 120.0
C9 C14 H14 120.0
C7 C15 H15A 109.5
C7 C15 H15B 109.5
H15A C15 H15B 109.5
C7 C15 H15C 109.5
H15A C15 H15C 109.5
H15B C15 H15C 109.5
O18 C18 Re1 179.1(4)
O16 C16 Re1 176.1(4)
O17 C17 Re1 177.8(4)
S1 C21 H21B 109.5
S1 C21 H21C 109.5
H21B C21 H21C 109.5
S1 C21 H21A 109.5
H21B C21 H21A 109.5
H21C C21 H21A 109.5
S1 C22 H22A 109.5
S1 C22 H22C 109.5
H22A C22 H22C 109.5
S1 C22 H22B 109.5
H22A C22 H22B 109.5
H22C C22 H22B 109.5

loop_
_geom_bond_atom_site_label_1
_geom_bond_atom_site_label_2
_geom_bond_distance
Re1 C16 1.898(5)
Re1 C17 1.900(5)
Re1 C18 1.913(4)
Re1 N1 2.157(3)
Re1 N2 2.201(3)
Re1 Cl1 2.4877(12)
S1 O21 1.499(4)
S1 C22 1.773(5)
S1 C21 1.781(5)
O1 C8 1.220(5)
O2 N4 1.211(6)
O3 N4 1.205(6)
O18 C18 1.150(5)
O17 C17 1.156(6)
O16 C16 1.154(6)
N1 C6 1.344(6)
N1 C2 1.358(6)
N2 C7 1.295(5)
N2 N3 1.403(4)
N3 C8 1.354(6)
N3 HN2 0.926(4)
N4 C12 1.482(6)
C2 C3 1.390(6)
C2 C7 1.479(6)
C3 C4 1.374(8)
C3 H3 0.9300
C4 C5 1.350(9)
C4 H4 0.9300
C5 C6 1.380(7)
C5 H5 0.9300
C6 H6 0.9300
C7 C15 1.483(6)
C8 C9 1.506(6)
C9 C10 1.383(6)
C9 C14 1.397(6)
C10 C11 1.392(6)
C10 H10 0.9300
C11 C12 1.376(6)
C11 H11 0.9300
C12 C13 1.365(7)
C13 C14 1.382(6)
C13 H13 0.9300
C14 H14 0.9300
C15 H15A 0.9600
C15 H15B 0.9600
C15 H15C 0.9600
C21 H21B 0.9600
C21 H21C 0.9600
C21 H21A 0.9600
C22 H22A 0.9600
C22 H22C 0.9600
C22 H22B 0.9600

loop_
_geom_hbond_atom_site_label_D
_geom_hbond_atom_site_label_H
_geom_hbond_atom_site_label_A
_geom_hbond_distance_DH
_geom_hbond_distance_HA
_geom_hbond_distance_DA
_geom_hbond_angle_DHA
N3 HN2 O21 0.926(4) 1.829(3) 2.734(5) 165.3(2)
